data_4312097
loop_
_publ_author_name
'Alicia Cuevas'
'Ra\'ul Chiozzone'
'Carlos Kremer'
'Leopoldo Suescun'
'Alvaro Mombr\'u'
'Donatella Armentano'
'Giovanni De Munno'
'Francesc Lloret'
'Juan Cano'
'Juan Faus'

_publ_section_title
;
 Rhenium(IV)-Copper(II) Heterobimetallic Complexes with a Bridge Malonato
 Ligand. Synthesis, Crystal Structure, and Magnetic Properties
;
_journal_name_full 'Inorganic Chemistry'
_journal_page_first 7823
_journal_page_last 7831
_journal_paper_doi 10.1021/ic0493853
_journal_volume 43
_journal_year 2004
_chemical_formula_moiety 'C27 H18 Cl4 Cu N4 O4 Re, C2 H3 N'
_chemical_formula_sum 'C29 H21 Cl4 Cu N5 O4 Re'
_chemical_formula_weight 895.05
_chemical_name_systematic
;
  ?
;
_space_group_IT_number 2
_symmetry_cell_setting triclinic
_symmetry_space_group_name_Hall '-P 1'
_symmetry_space_group_name_H-M 'P -1'
_atom_sites_solution_hydrogens geom
_atom_sites_solution_primary direct
_atom_sites_solution_secondary difmap
_audit_creation_method SHELXL-97
_cell_angle_alpha 98.560(7)
_cell_angle_beta 115.970(8)
_cell_angle_gamma 96.180(9)
_cell_formula_units_Z 2
_cell_length_a 10.1199(13)
_cell_length_b 17.8635(14)
_cell_length_c 9.5576(9)
_cell_measurement_reflns_used 25
_cell_measurement_temperature 273(2)
_cell_measurement_theta_max 16.08
_cell_measurement_theta_min 14.66
_cell_volume 1506.7(3)
_computing_cell_refinement 'MSC/AFC Diffractometer Software, 1993'
_computing_data_collection 'MSC/AFC Diffractometer Software, 1993'
_computing_data_reduction 'MSC/AFC Diffractometer Software, 1993'
_computing_molecular_graphics 'ZORTEP (Zsolnai & Pritzkow, 1995)'
_computing_publication_material 'PLATON (Spek, 1990) and CSD (Allen & Kennard,1993)'
_computing_structure_refinement 'SHELXL-97 (Sheldrick, 1997)'
_computing_structure_solution 'SHELXS-97 (Sheldrick, 1990)'
_diffrn_ambient_temperature 273(2)
_diffrn_measured_fraction_theta_full 0.999
_diffrn_measured_fraction_theta_max 0.999
_diffrn_measurement_device_type 'Rigaku AFC-7S'
_diffrn_measurement_method \q/2\q
_diffrn_radiation_monochromator graphite
_diffrn_radiation_source 'fine-focus sealed tube'
_diffrn_radiation_type MoK\a
_diffrn_radiation_wavelength 0.71069
_diffrn_reflns_av_R_equivalents 0.0418
_diffrn_reflns_av_sigmaI/netI 0.0799
_diffrn_reflns_limit_h_max 13
_diffrn_reflns_limit_h_min -1
_diffrn_reflns_limit_k_max 23
_diffrn_reflns_limit_k_min -23
_diffrn_reflns_limit_l_max 11
_diffrn_reflns_limit_l_min -12
_diffrn_reflns_number 8079
_diffrn_reflns_theta_full 27.45
_diffrn_reflns_theta_max 27.45
_diffrn_reflns_theta_min 2.28
_diffrn_standards_decay_% 0
_diffrn_standards_interval_count 200
_diffrn_standards_number 3
_exptl_absorpt_coefficient_mu 5.119
_exptl_absorpt_correction_T_max 0.9045
_exptl_absorpt_correction_T_min 0.5139
_exptl_absorpt_correction_type psi-scan
_exptl_absorpt_process_details 'MSC/AFC Diffractometer Software, 1993'
_exptl_crystal_colour green
_exptl_crystal_density_diffrn 1.973
_exptl_crystal_density_method 'not measured'
_exptl_crystal_description plate
_exptl_crystal_F_000 868
_exptl_crystal_size_max 0.15
_exptl_crystal_size_mid 0.10
_exptl_crystal_size_min 0.02
_refine_diff_density_max 1.878
_refine_diff_density_min -1.375
_refine_diff_density_rms 0.169
_refine_ls_extinction_method none
_refine_ls_goodness_of_fit_ref 1.039
_refine_ls_hydrogen_treatment mixed
_refine_ls_matrix_type full
_refine_ls_number_parameters 398
_refine_ls_number_reflns 6900
_refine_ls_number_restraints 0
_refine_ls_restrained_S_all 1.039
_refine_ls_R_factor_all 0.0704
_refine_ls_R_factor_gt 0.0415
_refine_ls_shift/su_max 0.002
_refine_ls_shift/su_mean 0.000
_refine_ls_structure_factor_coef Fsqd
_refine_ls_weighting_details 'calc w=1/[\s^2^(Fo^2^)+(0.0548P)^2^+0.1912P] where P=(Fo^2^+2Fc^2^)/3'
_refine_ls_weighting_scheme calc
_refine_ls_wR_factor_gt 0.1075
_refine_ls_wR_factor_ref 0.1197
_reflns_number_gt 5114
_reflns_number_total 6900
_reflns_threshold_expression >2sigma(I)
_cod_data_source_file ic0493853si20040517_113146_3.cif
_cod_data_source_block comp2
_cod_database_code 4312097

loop_
_symmetry_equiv_pos_as_xyz
'x, y, z'
'-x, -y, -z'

loop_
_atom_site_label
_atom_site_type_symbol
_atom_site_fract_x
_atom_site_fract_y
_atom_site_fract_z
_atom_site_U_iso_or_equiv
_atom_site_adp_type
_atom_site_occupancy
_atom_site_symmetry_multiplicity
_atom_site_calc_flag
_atom_site_refinement_flags
_atom_site_disorder_assembly
_atom_site_disorder_group
Re1 Re -0.05604(3) 0.715728(14) 0.87060(3) 0.03066(9) Uani 1 1 d . . .
Cl1 Cl -0.31703(19) 0.68463(11) 0.7683(2) 0.0470(4) Uani 1 1 d . . .
Cl2 Cl -0.0711(2) 0.71149(11) 0.6169(2) 0.0498(4) Uani 1 1 d . . .
Cl3 Cl -0.0296(2) 0.58626(10) 0.8554(2) 0.0470(4) Uani 1 1 d . . .
Cl4 Cl -0.0634(2) 0.84871(10) 0.9045(2) 0.0472(4) Uani 1 1 d . . .
O1 O 0.1720(5) 0.7451(3) 0.9671(5) 0.0390(10) Uani 1 1 d . . .
O2 O -0.0292(5) 0.7177(3) 1.0913(5) 0.0361(10) Uani 1 1 d . . .
C1 C 0.2625(7) 0.7855(4) 1.1085(8) 0.0363(13) Uani 1 1 d . . .
C2 C 0.2063(8) 0.8083(4) 1.2296(8) 0.0447(16) Uani 1 1 d . . .
H2A H 0.2911 0.8221 1.3354 0.054 Uiso 1 1 calc R . .
H2B H 0.1626 0.8537 1.2092 0.054 Uiso 1 1 calc R . .
C3 C 0.0910(8) 0.7457(4) 1.2275(8) 0.0400(15) Uani 1 1 d . . .
O3 O 0.3962(5) 0.8051(3) 1.1478(6) 0.0430(11) Uani 1 1 d . . .
O4 O 0.1081(7) 0.7256(4) 1.3497(6) 0.0583(15) Uani 1 1 d . . .
Cu1 Cu 0.45684(9) 0.73312(4) 0.97555(9) 0.03621(18) Uani 1 1 d . . .
N11 N 0.3433(6) 0.6449(3) 0.7814(6) 0.0334(11) Uani 1 1 d . . .
N12 N 0.4489(6) 0.6498(3) 1.0916(6) 0.0362(12) Uani 1 1 d . . .
C11 C 0.2964(8) 0.6425(4) 0.6269(8) 0.0415(15) Uani 1 1 d . . .
H11 H 0.3168 0.6876 0.5960 0.050 Uiso 1 1 calc R . .
C12 C 0.2178(9) 0.5753(5) 0.5090(8) 0.0478(17) Uani 1 1 d . . .
H12 H 0.1890 0.5759 0.4025 0.057 Uiso 1 1 calc R . .
C13 C 0.1831(8) 0.5085(4) 0.5505(9) 0.0451(16) Uani 1 1 d . . .
H13 H 0.1290 0.4638 0.4724 0.054 Uiso 1 1 calc R . .
C14 C 0.2302(8) 0.5080(4) 0.7131(8) 0.0373(14) Uani 1 1 d . . .
C15 C 0.1985(9) 0.4427(4) 0.7696(9) 0.0473(17) Uani 1 1 d . . .
H15 H 0.1415 0.3971 0.6960 0.057 Uiso 1 1 calc R . .
C16 C 0.2480(9) 0.4444(4) 0.9261(9) 0.0475(17) Uani 1 1 d . . .
H16 H 0.2256 0.4003 0.9589 0.057 Uiso 1 1 calc R . .
C17 C 0.3366(8) 0.5151(4) 1.0436(8) 0.0373(14) Uani 1 1 d . . .
C18 C 0.3914(9) 0.5218(4) 1.2068(9) 0.0473(17) Uani 1 1 d . . .
H18 H 0.3727 0.4796 1.2464 0.057 Uiso 1 1 calc R . .
C19 C 0.4739(9) 0.5915(4) 1.3101(9) 0.0484(18) Uani 1 1 d . . .
H19 H 0.5119 0.5969 1.4198 0.058 Uiso 1 1 calc R . .
C110 C 0.4989(8) 0.6537(4) 1.2463(8) 0.0413(15) Uani 1 1 d . . .
H110 H 0.5537 0.7006 1.3164 0.050 Uiso 1 1 calc R . .
C111 C 0.3680(7) 0.5810(3) 0.9917(7) 0.0295(12) Uani 1 1 d . . .
C112 C 0.3121(7) 0.5780(4) 0.8233(7) 0.0327(12) Uani 1 1 d . . .
N21 N 0.6695(6) 0.7978(3) 1.1255(6) 0.0334(11) Uani 1 1 d . . .
N22 N 0.4421(6) 0.8214(3) 0.8663(7) 0.0381(12) Uani 1 1 d . . .
C21 C 0.7786(8) 0.7865(4) 1.2578(8) 0.0416(15) Uani 1 1 d . . .
H21 H 0.7696 0.7387 1.2838 0.050 Uiso 1 1 calc R . .
C22 C 0.9060(8) 0.8425(4) 1.3602(9) 0.0456(17) Uani 1 1 d . . .
H22 H 0.9766 0.8334 1.4554 0.055 Uiso 1 1 calc R . .
C23 C 0.9249(8) 0.9111(5) 1.3174(9) 0.0471(17) Uani 1 1 d . . .
H23 H 1.0109 0.9485 1.3818 0.057 Uiso 1 1 calc R . .
C24 C 0.8134(8) 0.9251(4) 1.1751(8) 0.0382(14) Uani 1 1 d . . .
C25 C 0.8262(9) 0.9936(4) 1.1178(10) 0.0525(19) Uani 1 1 d . . .
H25 H 0.9128 1.0313 1.1743 0.063 Uiso 1 1 calc R . .
C26 C 0.7145(10) 1.0043(4) 0.9833(10) 0.0519(19) Uani 1 1 d . . .
H26 H 0.7246 1.0497 0.9492 0.062 Uiso 1 1 calc R . .
C27 C 0.5797(9) 0.9464(4) 0.8914(8) 0.0412(15) Uani 1 1 d . . .
C28 C 0.4563(9) 0.9550(4) 0.7545(10) 0.0500(18) Uani 1 1 d . . .
H28 H 0.4600 0.9995 0.7156 0.060 Uiso 1 1 calc R . .
C29 C 0.3308(9) 0.8984(5) 0.6781(10) 0.0503(18) Uani 1 1 d . . .
H29 H 0.2494 0.9039 0.5866 0.060 Uiso 1 1 calc R . .
C210 C 0.3255(8) 0.8320(4) 0.7385(9) 0.0439(16) Uani 1 1 d . . .
H210 H 0.2384 0.7943 0.6882 0.053 Uiso 1 1 calc R . .
C211 C 0.5658(8) 0.8779(4) 0.9431(8) 0.0359(13) Uani 1 1 d . . .
C212 C 0.6877(7) 0.8668(4) 1.0862(8) 0.0336(13) Uani 1 1 d . . .
N31 N 0.7350(12) 0.9927(6) 0.6060(13) 0.097(3) Uani 1 1 d . . .
C31 C 0.6928(10) 0.9290(6) 0.5822(10) 0.059(2) Uani 1 1 d . . .
C32 C 0.6356(11) 0.8471(5) 0.5477(10) 0.064(2) Uani 1 1 d . . .
H32A H 0.5612 0.8305 0.4380 0.095 Uiso 1 1 calc R . .
H32B H 0.5914 0.8369 0.6152 0.095 Uiso 1 1 calc R . .
H32C H 0.7162 0.8197 0.5668 0.095 Uiso 1 1 calc R . .

loop_
_atom_site_aniso_label
_atom_site_aniso_U_11
_atom_site_aniso_U_22
_atom_site_aniso_U_33
_atom_site_aniso_U_23
_atom_site_aniso_U_13
_atom_site_aniso_U_12
Re1 0.03046(13) 0.03136(14) 0.02683(13) 0.00615(9) 0.01165(10) 0.00019(9)
Cl1 0.0314(8) 0.0477(10) 0.0513(10) 0.0124(8) 0.0112(7) -0.0010(7)
Cl2 0.0602(11) 0.0555(11) 0.0304(8) 0.0086(7) 0.0205(8) 0.0013(9)
Cl3 0.0545(11) 0.0366(9) 0.0474(9) 0.0075(7) 0.0215(9) 0.0106(8)
Cl4 0.0506(10) 0.0336(8) 0.0513(10) 0.0087(7) 0.0195(8) 0.0023(7)
O1 0.036(2) 0.048(3) 0.032(2) 0.0048(19) 0.017(2) 0.003(2)
O2 0.035(2) 0.043(3) 0.026(2) 0.0070(18) 0.0114(19) 0.0023(19)
C1 0.034(3) 0.037(3) 0.040(3) 0.012(3) 0.016(3) 0.009(3)
C2 0.039(4) 0.055(4) 0.033(3) -0.001(3) 0.014(3) 0.002(3)
C3 0.037(3) 0.045(4) 0.039(3) 0.009(3) 0.017(3) 0.013(3)
O3 0.032(2) 0.052(3) 0.039(2) 0.006(2) 0.014(2) -0.002(2)
O4 0.073(4) 0.077(4) 0.031(3) 0.028(3) 0.022(3) 0.023(3)
Cu1 0.0375(4) 0.0286(4) 0.0336(4) 0.0078(3) 0.0105(3) -0.0034(3)
N11 0.031(3) 0.033(3) 0.031(3) 0.007(2) 0.012(2) -0.002(2)
N12 0.035(3) 0.032(3) 0.032(3) 0.007(2) 0.010(2) -0.002(2)
C11 0.036(3) 0.048(4) 0.045(4) 0.018(3) 0.020(3) 0.007(3)
C12 0.052(4) 0.057(5) 0.030(3) 0.005(3) 0.016(3) 0.006(4)
C13 0.045(4) 0.040(4) 0.040(4) -0.005(3) 0.017(3) 0.000(3)
C14 0.041(4) 0.029(3) 0.038(3) 0.001(3) 0.017(3) 0.001(3)
C15 0.052(4) 0.026(3) 0.050(4) -0.001(3) 0.018(4) -0.006(3)
C16 0.054(4) 0.028(3) 0.057(4) 0.008(3) 0.025(4) -0.003(3)
C17 0.040(3) 0.028(3) 0.044(4) 0.010(3) 0.020(3) 0.002(3)
C18 0.063(5) 0.038(4) 0.044(4) 0.017(3) 0.026(4) 0.002(3)
C19 0.060(5) 0.052(4) 0.038(4) 0.014(3) 0.026(4) 0.012(4)
C110 0.047(4) 0.034(3) 0.034(3) 0.006(3) 0.012(3) 0.002(3)
C111 0.029(3) 0.025(3) 0.031(3) 0.007(2) 0.012(2) 0.000(2)
C112 0.032(3) 0.034(3) 0.031(3) 0.007(2) 0.015(3) 0.003(2)
N21 0.030(3) 0.032(3) 0.034(3) 0.006(2) 0.012(2) 0.000(2)
N22 0.038(3) 0.034(3) 0.039(3) 0.006(2) 0.017(3) 0.003(2)
C21 0.038(4) 0.039(4) 0.043(4) 0.013(3) 0.014(3) 0.003(3)
C22 0.038(4) 0.050(4) 0.041(4) 0.002(3) 0.016(3) 0.003(3)
C23 0.032(3) 0.052(4) 0.043(4) -0.001(3) 0.010(3) 0.000(3)
C24 0.037(3) 0.039(4) 0.037(3) 0.001(3) 0.020(3) -0.002(3)
C25 0.054(5) 0.036(4) 0.063(5) 0.004(3) 0.029(4) -0.011(3)
C26 0.060(5) 0.041(4) 0.054(4) 0.011(3) 0.029(4) -0.009(3)
C27 0.053(4) 0.030(3) 0.045(4) 0.012(3) 0.025(3) 0.007(3)
C28 0.060(5) 0.042(4) 0.062(5) 0.026(4) 0.034(4) 0.016(3)
C29 0.044(4) 0.051(4) 0.052(4) 0.021(3) 0.015(4) 0.012(3)
C210 0.035(3) 0.049(4) 0.042(4) 0.010(3) 0.013(3) 0.006(3)
C211 0.042(4) 0.030(3) 0.039(3) 0.008(3) 0.022(3) 0.005(3)
C212 0.032(3) 0.031(3) 0.035(3) 0.006(2) 0.016(3) 0.001(2)
N31 0.096(8) 0.084(7) 0.107(8) 0.041(6) 0.043(7) -0.004(6)
C31 0.047(5) 0.071(6) 0.050(5) 0.022(4) 0.015(4) 0.005(4)
C32 0.061(5) 0.061(5) 0.044(4) 0.004(4) 0.005(4) 0.013(4)

loop_
_atom_type_symbol
_atom_type_description
_atom_type_scat_dispersion_real
_atom_type_scat_dispersion_imag
_atom_type_scat_source
C C 0.0033 0.0016 'International Tables Vol C Tables 4.2.6.8 and 6.1.1.4'
H H 0.0000 0.0000 'International Tables Vol C Tables 4.2.6.8 and 6.1.1.4'
N N 0.0061 0.0033 'International Tables Vol C Tables 4.2.6.8 and 6.1.1.4'
O O 0.0106 0.0060 'International Tables Vol C Tables 4.2.6.8 and 6.1.1.4'
Cl Cl 0.1484 0.1585 'International Tables Vol C Tables 4.2.6.8 and 6.1.1.4'
Cu Cu 0.3201 1.2651 'International Tables Vol C Tables 4.2.6.8 and 6.1.1.4'
Re Re -1.0185 7.2310 'International Tables Vol C Tables 4.2.6.8 and 6.1.1.4'

loop_
_geom_angle_atom_site_label_1
_geom_angle_atom_site_label_2
_geom_angle_atom_site_label_3
_geom_angle
_geom_angle_site_symmetry_1
_geom_angle_site_symmetry_3
_geom_angle_publ_flag
O2 Re1 O1 87.83(18) . . ?
O2 Re1 Cl1 90.45(14) . . ?
O1 Re1 Cl1 177.95(13) . . ?
O2 Re1 Cl3 86.97(14) . . ?
O1 Re1 Cl3 87.65(15) . . ?
Cl1 Re1 Cl3 93.36(7) . . ?
O2 Re1 Cl2 176.09(14) . . ?
O1 Re1 Cl2 88.66(13) . . ?
Cl1 Re1 Cl2 93.09(7) . . ?
Cl3 Re1 Cl2 91.16(7) . . ?
O2 Re1 Cl4 90.47(14) . . ?
O1 Re1 Cl4 88.36(15) . . ?
Cl1 Re1 Cl4 90.55(7) . . ?
Cl3 Re1 Cl4 175.34(7) . . ?
Cl2 Re1 Cl4 91.16(7) . . ?
C1 O1 Re1 126.4(4) . . ?
C3 O2 Re1 128.6(4) . . ?
O3 C1 O1 120.2(6) . . ?
O3 C1 C2 119.0(6) . . ?
O1 C1 C2 120.8(6) . . ?
C3 C2 C1 114.3(6) . . ?
C3 C2 H2A 108.7 . . ?
C1 C2 H2A 108.7 . . ?
C3 C2 H2B 108.7 . . ?
C1 C2 H2B 108.7 . . ?
H2A C2 H2B 107.6 . . ?
O4 C3 O2 122.2(7) . . ?
O4 C3 C2 120.7(7) . . ?
O2 C3 C2 117.0(6) . . ?
C1 O3 Cu1 110.1(4) . . ?
N12 Cu1 N22 171.9(2) . . ?
N12 Cu1 N11 82.6(2) . . ?
N22 Cu1 N11 99.4(2) . . ?
N12 Cu1 N21 101.4(2) . . ?
N22 Cu1 N21 82.0(2) . . ?
N11 Cu1 N21 142.1(2) . . ?
N12 Cu1 O3 85.2(2) . . ?
N22 Cu1 O3 87.9(2) . . ?
N11 Cu1 O3 134.8(2) . . ?
N21 Cu1 O3 82.94(19) . . ?
C11 N11 C112 117.3(6) . . ?
C11 N11 Cu1 131.3(5) . . ?
C112 N11 Cu1 111.4(4) . . ?
C110 N12 C111 117.0(5) . . ?
C110 N12 Cu1 129.9(5) . . ?
C111 N12 Cu1 112.8(4) . . ?
N11 C11 C12 122.8(6) . . ?
N11 C11 H11 118.6 . . ?
C12 C11 H11 118.6 . . ?
C13 C12 C11 119.9(7) . . ?
C13 C12 H12 120.1 . . ?
C11 C12 H12 120.1 . . ?
C12 C13 C14 119.4(6) . . ?
C12 C13 H13 120.3 . . ?
C14 C13 H13 120.3 . . ?
C112 C14 C13 116.5(6) . . ?
C112 C14 C15 119.2(6) . . ?
C13 C14 C15 124.3(6) . . ?
C16 C15 C14 122.4(6) . . ?
C16 C15 H15 118.8 . . ?
C14 C15 H15 118.8 . . ?
C15 C16 C17 119.8(6) . . ?
C15 C16 H16 120.1 . . ?
C17 C16 H16 120.1 . . ?
C18 C17 C111 117.3(6) . . ?
C18 C17 C16 123.5(6) . . ?
C111 C17 C16 119.2(6) . . ?
C19 C18 C17 119.6(6) . . ?
C19 C18 H18 120.2 . . ?
C17 C18 H18 120.2 . . ?
C18 C19 C110 118.6(7) . . ?
C18 C19 H19 120.7 . . ?
C110 C19 H19 120.7 . . ?
N12 C110 C19 123.7(6) . . ?
N12 C110 H110 118.2 . . ?
C19 C110 H110 118.2 . . ?
N12 C111 C17 123.7(6) . . ?
N12 C111 C112 116.4(5) . . ?
C17 C111 C112 119.9(5) . . ?
N11 C112 C14 124.0(6) . . ?
N11 C112 C111 116.7(5) . . ?
C14 C112 C111 119.4(5) . . ?
C21 N21 C212 117.3(6) . . ?
C21 N21 Cu1 131.1(5) . . ?
C212 N21 Cu1 111.1(4) . . ?
C210 N22 C211 118.8(6) . . ?
C210 N22 Cu1 128.2(5) . . ?
C211 N22 Cu1 112.8(4) . . ?
N21 C21 C22 123.5(7) . . ?
N21 C21 H21 118.2 . . ?
C22 C21 H21 118.2 . . ?
C23 C22 C21 118.6(7) . . ?
C23 C22 H22 120.7 . . ?
C21 C22 H22 120.7 . . ?
C22 C23 C24 119.9(7) . . ?
C22 C23 H23 120.1 . . ?
C24 C23 H23 120.1 . . ?
C212 C24 C23 116.7(6) . . ?
C212 C24 C25 119.5(7) . . ?
C23 C24 C25 123.8(7) . . ?
C26 C25 C24 121.0(7) . . ?
C26 C25 H25 119.5 . . ?
C24 C25 H25 119.5 . . ?
C25 C26 C27 121.0(7) . . ?
C25 C26 H26 119.5 . . ?
C27 C26 H26 119.5 . . ?
C211 C27 C28 116.6(7) . . ?
C211 C27 C26 119.2(7) . . ?
C28 C27 C26 124.1(6) . . ?
C29 C28 C27 120.2(7) . . ?
C29 C28 H28 119.9 . . ?
C27 C28 H28 119.9 . . ?
C28 C29 C210 119.5(7) . . ?
C28 C29 H29 120.2 . . ?
C210 C29 H29 120.2 . . ?
N22 C210 C29 121.6(7) . . ?
N22 C210 H210 119.2 . . ?
C29 C210 H210 119.2 . . ?
N22 C211 C27 123.1(6) . . ?
N22 C211 C212 117.7(6) . . ?
C27 C211 C212 119.1(6) . . ?
N21 C212 C24 123.9(6) . . ?
N21 C212 C211 116.0(6) . . ?
C24 C212 C211 120.1(6) . . ?
N31 C31 C32 178.5(11) . . ?
C31 C32 H32A 109.5 . . ?
C31 C32 H32B 109.5 . . ?
H32A C32 H32B 109.5 . . ?
C31 C32 H32C 109.5 . . ?
H32A C32 H32C 109.5 . . ?
H32B C32 H32C 109.5 . . ?

loop_
_geom_bond_atom_site_label_1
_geom_bond_atom_site_label_2
_geom_bond_distance
_geom_bond_site_symmetry_2
_geom_bond_publ_flag
Re1 O2 2.000(4) . ?
Re1 O1 2.045(5) . ?
Re1 Cl1 2.3455(18) . ?
Re1 Cl3 2.3471(17) . ?
Re1 Cl2 2.3516(16) . ?
Re1 Cl4 2.3630(17) . ?
O1 C1 1.292(8) . ?
O2 C3 1.309(8) . ?
C1 O3 1.228(8) . ?
C1 C2 1.522(9) . ?
C2 C3 1.517(10) . ?
C2 H2A 0.9700 . ?
C2 H2B 0.9700 . ?
C3 O4 1.219(8) . ?
O3 Cu1 2.273(5) . ?
Cu1 N12 1.999(5) . ?
Cu1 N22 2.000(6) . ?
Cu1 N11 2.029(5) . ?
Cu1 N21 2.072(5) . ?
N11 C11 1.330(8) . ?
N11 C112 1.364(8) . ?
N12 C110 1.324(8) . ?
N12 C111 1.357(8) . ?
C11 C12 1.397(10) . ?
C11 H11 0.9300 . ?
C12 C13 1.371(10) . ?
C12 H12 0.9300 . ?
C13 C14 1.413(10) . ?
C13 H13 0.9300 . ?
C14 C112 1.407(9) . ?
C14 C15 1.420(9) . ?
C15 C16 1.348(11) . ?
C15 H15 0.9300 . ?
C16 C17 1.454(9) . ?
C16 H16 0.9300 . ?
C17 C18 1.388(10) . ?
C17 C111 1.401(8) . ?
C18 C19 1.383(11) . ?
C18 H18 0.9300 . ?
C19 C110 1.396(9) . ?
C19 H19 0.9300 . ?
C110 H110 0.9300 . ?
C111 C112 1.444(8) . ?
N21 C21 1.326(8) . ?
N21 C212 1.358(8) . ?
N22 C210 1.332(9) . ?
N22 C211 1.352(8) . ?
C21 C22 1.395(10) . ?
C21 H21 0.9300 . ?
C22 C23 1.369(11) . ?
C22 H22 0.9300 . ?
C23 C24 1.415(10) . ?
C23 H23 0.9300 . ?
C24 C212 1.389(9) . ?
C24 C25 1.428(10) . ?
C25 C26 1.347(12) . ?
C25 H25 0.9300 . ?
C26 C27 1.442(10) . ?
C26 H26 0.9300 . ?
C27 C211 1.401(9) . ?
C27 C28 1.402(10) . ?
C28 C29 1.364(11) . ?
C28 H28 0.9300 . ?
C29 C210 1.401(10) . ?
C29 H29 0.9300 . ?
C210 H210 0.9300 . ?
C211 C212 1.445(9) . ?
N31 C31 1.124(12) . ?
C31 C32 1.445(12) . ?
C32 H32A 0.9600 . ?
C32 H32B 0.9600 . ?
C32 H32C 0.9600 . ?

loop_
_geom_torsion_atom_site_label_1
_geom_torsion_atom_site_label_2
_geom_torsion_atom_site_label_3
_geom_torsion_atom_site_label_4
_geom_torsion
_geom_torsion_site_symmetry_1
_geom_torsion_site_symmetry_2
_geom_torsion_site_symmetry_3
_geom_torsion_site_symmetry_4
_geom_torsion_publ_flag
O2 Re1 O1 C1 -29.9(5) . . . . ?
Cl1 Re1 O1 C1 3(4) . . . . ?
Cl3 Re1 O1 C1 -117.0(5) . . . . ?
Cl2 Re1 O1 C1 151.8(5) . . . . ?
Cl4 Re1 O1 C1 60.6(5) . . . . ?
O1 Re1 O2 C3 13.1(6) . . . . ?
Cl1 Re1 O2 C3 -165.8(5) . . . . ?
Cl3 Re1 O2 C3 100.8(5) . . . . ?
Cl2 Re1 O2 C3 39(2) . . . . ?
Cl4 Re1 O2 C3 -75.3(5) . . . . ?
Re1 O1 C1 O3 -173.5(5) . . . . ?
Re1 O1 C1 C2 7.6(9) . . . . ?
O3 C1 C2 C3 -139.6(7) . . . . ?
O1 C1 C2 C3 39.2(9) . . . . ?
Re1 O2 C3 O4 -159.1(5) . . . . ?
Re1 O2 C3 C2 24.1(9) . . . . ?
C1 C2 C3 O4 127.4(7) . . . . ?
C1 C2 C3 O2 -55.8(9) . . . . ?
O1 C1 O3 Cu1 -16.5(8) . . . . ?
C2 C1 O3 Cu1 162.4(5) . . . . ?
C1 O3 Cu1 N12 -76.4(5) . . . . ?
C1 O3 Cu1 N22 99.3(5) . . . . ?
C1 O3 Cu1 N11 -1.8(6) . . . . ?
C1 O3 Cu1 N21 -178.5(5) . . . . ?
N12 Cu1 N11 C11 -176.8(6) . . . . ?
N22 Cu1 N11 C11 11.2(6) . . . . ?
N21 Cu1 N11 C11 -77.8(7) . . . . ?
O3 Cu1 N11 C11 107.6(6) . . . . ?
N12 Cu1 N11 C112 3.4(4) . . . . ?
N22 Cu1 N11 C112 -168.6(4) . . . . ?
N21 Cu1 N11 C112 102.5(5) . . . . ?
O3 Cu1 N11 C112 -72.2(5) . . . . ?
N22 Cu1 N12 C110 -73.5(17) . . . . ?
N11 Cu1 N12 C110 -178.1(7) . . . . ?
N21 Cu1 N12 C110 40.1(7) . . . . ?
O3 Cu1 N12 C110 -41.7(7) . . . . ?
N22 Cu1 N12 C111 100.4(16) . . . . ?
N11 Cu1 N12 C111 -4.2(5) . . . . ?
N21 Cu1 N12 C111 -146.0(5) . . . . ?
O3 Cu1 N12 C111 132.2(5) . . . . ?
C112 N11 C11 C12 0.2(10) . . . . ?
Cu1 N11 C11 C12 -179.6(6) . . . . ?
N11 C11 C12 C13 1.5(12) . . . . ?
C11 C12 C13 C14 -1.3(12) . . . . ?
C12 C13 C14 C112 -0.3(11) . . . . ?
C12 C13 C14 C15 178.8(8) . . . . ?
C112 C14 C15 C16 -2.1(12) . . . . ?
C13 C14 C15 C16 178.8(8) . . . . ?
C14 C15 C16 C17 0.4(12) . . . . ?
C15 C16 C17 C18 179.8(8) . . . . ?
C15 C16 C17 C111 0.6(11) . . . . ?
C111 C17 C18 C19 -0.3(11) . . . . ?
C16 C17 C18 C19 -179.6(8) . . . . ?
C17 C18 C19 C110 0.4(12) . . . . ?
C111 N12 C110 C19 0.5(11) . . . . ?
Cu1 N12 C110 C19 174.2(6) . . . . ?
C18 C19 C110 N12 -0.5(12) . . . . ?
C110 N12 C111 C17 -0.5(10) . . . . ?
Cu1 N12 C111 C17 -175.2(5) . . . . ?
C110 N12 C111 C112 179.0(6) . . . . ?
Cu1 N12 C111 C112 4.3(7) . . . . ?
C18 C17 C111 N12 0.4(10) . . . . ?
C16 C17 C111 N12 179.6(7) . . . . ?
C18 C17 C111 C112 -179.1(7) . . . . ?
C16 C17 C111 C112 0.2(10) . . . . ?
C11 N11 C112 C14 -2.0(10) . . . . ?
Cu1 N11 C112 C14 177.8(5) . . . . ?
C11 N11 C112 C111 178.1(6) . . . . ?
Cu1 N11 C112 C111 -2.2(7) . . . . ?
C13 C14 C112 N11 2.0(10) . . . . ?
C15 C14 C112 N11 -177.2(7) . . . . ?
C13 C14 C112 C111 -178.0(6) . . . . ?
C15 C14 C112 C111 2.8(10) . . . . ?
N12 C111 C112 N11 -1.4(9) . . . . ?
C17 C111 C112 N11 178.1(6) . . . . ?
N12 C111 C112 C14 178.6(6) . . . . ?
C17 C111 C112 C14 -1.9(9) . . . . ?
N12 Cu1 N21 C21 4.2(7) . . . . ?
N22 Cu1 N21 C21 176.6(7) . . . . ?
N11 Cu1 N21 C21 -88.4(7) . . . . ?
O3 Cu1 N21 C21 87.8(7) . . . . ?
N12 Cu1 N21 C212 -167.3(4) . . . . ?
N22 Cu1 N21 C212 5.1(4) . . . . ?
N11 Cu1 N21 C212 100.1(5) . . . . ?
O3 Cu1 N21 C212 -83.7(4) . . . . ?
N12 Cu1 N22 C210 -63.7(18) . . . . ?
N11 Cu1 N22 C210 39.7(6) . . . . ?
N21 Cu1 N22 C210 -178.6(6) . . . . ?
O3 Cu1 N22 C210 -95.4(6) . . . . ?
N12 Cu1 N22 C211 111.6(15) . . . . ?
N11 Cu1 N22 C211 -145.0(5) . . . . ?
N21 Cu1 N22 C211 -3.3(5) . . . . ?
O3 Cu1 N22 C211 79.9(5) . . . . ?
C212 N21 C21 C22 2.7(11) . . . . ?
Cu1 N21 C21 C22 -168.4(5) . . . . ?
N21 C21 C22 C23 -4.3(12) . . . . ?
C21 C22 C23 C24 2.5(11) . . . . ?
C22 C23 C24 C212 0.6(10) . . . . ?
C22 C23 C24 C25 -177.4(7) . . . . ?
C212 C24 C25 C26 3.6(12) . . . . ?
C23 C24 C25 C26 -178.4(8) . . . . ?
C24 C25 C26 C27 -1.1(13) . . . . ?
C25 C26 C27 C211 -0.4(12) . . . . ?
C25 C26 C27 C28 177.0(8) . . . . ?
C211 C27 C28 C29 -0.1(11) . . . . ?
C26 C27 C28 C29 -177.5(8) . . . . ?
C27 C28 C29 C210 0.7(12) . . . . ?
C211 N22 C210 C29 3.0(11) . . . . ?
Cu1 N22 C210 C29 178.1(6) . . . . ?
C28 C29 C210 N22 -2.2(12) . . . . ?
C210 N22 C211 C27 -2.4(10) . . . . ?
Cu1 N22 C211 C27 -178.2(5) . . . . ?
C210 N22 C211 C212 176.8(6) . . . . ?
Cu1 N22 C211 C212 1.0(8) . . . . ?
C28 C27 C211 N22 1.0(11) . . . . ?
C26 C27 C211 N22 178.5(7) . . . . ?
C28 C27 C211 C212 -178.2(6) . . . . ?
C26 C27 C211 C212 -0.7(10) . . . . ?
C21 N21 C212 C24 0.8(10) . . . . ?
Cu1 N21 C212 C24 173.6(5) . . . . ?
C21 N21 C212 C211 -178.9(6) . . . . ?
Cu1 N21 C212 C211 -6.1(7) . . . . ?
C23 C24 C212 N21 -2.4(10) . . . . ?
C25 C24 C212 N21 175.8(7) . . . . ?
C23 C24 C212 C211 177.3(6) . . . . ?
C25 C24 C212 C211 -4.6(10) . . . . ?
N22 C211 C212 N21 3.6(9) . . . . ?
C27 C211 C212 N21 -177.1(6) . . . . ?
N22 C211 C212 C24 -176.0(6) . . . . ?
C27 C211 C212 C24 3.2(10) . . . . ?
